data_4507732
loop_
_publ_author_name
'Cao, Li-Hui'
'Xu, Qing-Qing'
'Zang, Shuang-Quan'
'Hou, Hong-Wei'
'Mak, Thomas C. W.'

_publ_section_title
;
 First Three-Dimensional Self-Penetrating Coordination Polymer Containing
 Rare (10,3)-d Subnets: Synthesis, Structure, and Properties
;
_journal_issue 5
_journal_name_full 'Crystal Growth &amp; Design'
_journal_page_first 1812
_journal_paper_doi 10.1021/cg400191x
_journal_volume 13
_journal_year 2013
_chemical_formula_moiety 'C38 H29 I N8 O8 Zn2 '
_chemical_formula_sum 'C38 H29 I N8 O8 Zn2'
_chemical_formula_weight 983.33
_chemical_name_systematic
; 
 ? 
;
_space_group_IT_number 56
_symmetry_cell_setting orthorhombic
_symmetry_space_group_name_Hall '-P 2ab 2ac'
_symmetry_space_group_name_H-M 'P c c n'
_atom_sites_solution_hydrogens geom
_atom_sites_solution_primary direct
_atom_sites_solution_secondary difmap
_audit_creation_method SHELXL-97
_cell_angle_alpha 90.00
_cell_angle_beta 90.00
_cell_angle_gamma 90.00
_cell_formula_units_Z 4
_cell_length_a 13.4377(9)
_cell_length_b 17.6945(9)
_cell_length_c 16.5172(8)
_cell_measurement_temperature 293(2)
_cell_volume 3927.4(4)
_computing_structure_refinement 'SHELXL-97 (Sheldrick, 1997)'
_computing_structure_solution 'SHELXS-97 (Sheldrick, 1990)'
_diffrn_ambient_temperature 293(2)
_diffrn_measured_fraction_theta_full 0.998
_diffrn_measured_fraction_theta_max 0.998
_diffrn_radiation_monochromator graphite
_diffrn_radiation_source 'fine-focus sealed tube'
_diffrn_radiation_type MoK\a
_diffrn_radiation_wavelength 0.71073
_diffrn_reflns_av_R_equivalents 0.0454
_diffrn_reflns_av_sigmaI/netI 0.0492
_diffrn_reflns_limit_h_max 15
_diffrn_reflns_limit_h_min -11
_diffrn_reflns_limit_k_max 21
_diffrn_reflns_limit_k_min -13
_diffrn_reflns_limit_l_max 19
_diffrn_reflns_limit_l_min -18
_diffrn_reflns_number 9931
_diffrn_reflns_theta_full 25.00
_diffrn_reflns_theta_max 25.00
_diffrn_reflns_theta_min 3.02
_exptl_absorpt_coefficient_mu 2.070
_exptl_absorpt_correction_T_max 0.7330
_exptl_absorpt_correction_T_min 0.6823
_exptl_absorpt_correction_type multi-scan
_exptl_absorpt_process_details SADABS(2009)
_exptl_crystal_density_diffrn 1.663
_exptl_crystal_density_method 'not measured'
_exptl_crystal_F_000 1960
_exptl_crystal_size_max 0.20
_exptl_crystal_size_mid 0.18
_exptl_crystal_size_min 0.16
_refine_diff_density_max 1.013
_refine_diff_density_min -1.542
_refine_diff_density_rms 0.117
_refine_ls_extinction_method none
_refine_ls_goodness_of_fit_ref 1.079
_refine_ls_hydrogen_treatment constr
_refine_ls_matrix_type full
_refine_ls_number_parameters 264
_refine_ls_number_reflns 3450
_refine_ls_number_restraints 39
_refine_ls_restrained_S_all 1.076
_refine_ls_R_factor_all 0.1172
_refine_ls_R_factor_gt 0.0944
_refine_ls_shift/su_max 0.000
_refine_ls_shift/su_mean 0.000
_refine_ls_structure_factor_coef Fsqd
_refine_ls_weighting_details 'calc w=1/[\s^2^(Fo^2^)+(0.0261P)^2^+52.7958P] where P=(Fo^2^+2Fc^2^)/3'
_refine_ls_weighting_scheme calc
_refine_ls_wR_factor_gt 0.1923
_refine_ls_wR_factor_ref 0.2014
_reflns_number_gt 2640
_reflns_number_total 3450
_reflns_threshold_expression >2sigma(I)
_cod_data_source_file cg400191x_si_002.cif
_cod_data_source_block 1
_cod_database_code 4507732

loop_
_symmetry_equiv_pos_as_xyz
'x, y, z'
'-x+1/2, -y+1/2, z'
'x+1/2, -y, -z+1/2'
'-x, y+1/2, -z+1/2'
'-x, -y, -z'
'x-1/2, y-1/2, -z'
'-x-1/2, y, z-1/2'
'x, -y-1/2, z-1/2'

loop_
_atom_site_label
_atom_site_type_symbol
_atom_site_fract_x
_atom_site_fract_y
_atom_site_fract_z
_atom_site_U_iso_or_equiv
_atom_site_adp_type
_atom_site_occupancy
_atom_site_symmetry_multiplicity
_atom_site_calc_flag
_atom_site_refinement_flags
_atom_site_disorder_assembly
_atom_site_disorder_group
C16 C 0.6063(7) 0.1647(5) -0.1844(5) 0.042(2) Uani 1 1 d . . .
I1 I 0.7500 -0.2500 0.5857(10) 0.0864(8) Uani 0.093(4) 2 d SP A 1
Zn1 Zn 0.87020(9) 0.02136(5) 0.23854(6) 0.0456(3) Uani 1 1 d . . .
O1 O 0.8509(6) -0.0639(4) 0.3153(6) 0.078(2) Uani 1 1 d . . .
O2 O 0.8299(6) -0.1235(5) 0.2019(5) 0.082(2) Uani 1 1 d . . .
O3 O 0.6007(6) 0.0925(3) -0.1753(4) 0.0596(19) Uani 1 1 d . . .
O4 O 0.6174(6) 0.1965(4) -0.2491(4) 0.064(2) Uani 1 1 d . . .
N2 N 0.6126(5) 0.1118(4) 0.1363(4) 0.0446(18) Uani 1 1 d . . .
N1 N 0.7433(7) 0.0481(4) 0.1802(4) 0.0495(19) Uani 1 1 d . . .
N3 N 0.5995(6) 0.4588(4) -0.0848(5) 0.0464(19) Uani 1 1 d . . .
N4 N 0.4872(6) 0.5097(4) -0.1644(4) 0.0453(19) Uani 1 1 d . . .
C2 C 0.7877(7) -0.1880(5) 0.3201(6) 0.055(3) Uani 1 1 d D . .
C1 C 0.7500 -0.2500 0.2798(9) 0.074(5) Uani 1 2 d SD . .
H1 H 0.7500 -0.2500 0.2235 0.088 Uiso 1 2 calc SR . .
C3 C 0.7894(9) -0.1885(6) 0.4031(7) 0.071(3) Uani 1 1 d D A .
H3 H 0.8167 -0.1479 0.4312 0.085 Uiso 1 1 calc R . .
C4 C 0.7500 -0.2500 0.4454(9) 0.090(6) Uani 1 2 d SD . .
C5 C 0.8274(10) -0.1192(8) 0.2746(8) 0.082(2) Uani 1 1 d U . .
C12 C 0.6023(6) 0.2095(5) -0.1071(5) 0.0370(19) Uani 1 1 d . . .
C13 C 0.6247(7) 0.2858(5) -0.1075(5) 0.042(2) Uani 1 1 d U B .
H13 H 0.6404 0.3099 -0.1558 0.050 Uiso 1 1 calc R . .
C14 C 0.6239(7) 0.3264(5) -0.0351(5) 0.045(2) Uani 1 1 d . . .
C15 C 0.5991(7) 0.2899(5) 0.0368(5) 0.047(2) Uani 1 1 d . B .
H15 H 0.5979 0.3171 0.0849 0.056 Uiso 1 1 calc R . .
C10 C 0.5760(6) 0.2133(5) 0.0373(5) 0.0360(19) Uani 1 1 d . . .
C11 C 0.5771(7) 0.1738(5) -0.0340(5) 0.0372(19) Uani 1 1 d . B .
H11 H 0.5611 0.1227 -0.0340 0.045 Uiso 1 1 calc R . .
C9 C 0.5482(7) 0.1763(6) 0.1170(5) 0.052(2) Uani 1 1 d . B .
H9A H 0.5531 0.2135 0.1601 0.062 Uiso 1 1 calc R . .
H9B H 0.4797 0.1593 0.1144 0.062 Uiso 1 1 calc R . .
C8 C 0.7038(7) 0.1157(5) 0.1725(5) 0.041(2) Uani 1 1 d . . .
H8 H 0.7339 0.1602 0.1895 0.049 Uiso 1 1 calc R . .
C6 C 0.6756(9) -0.0011(6) 0.1490(7) 0.069(3) Uani 1 1 d . . .
H6 H 0.6833 -0.0533 0.1473 0.083 Uiso 1 1 calc R . .
C7 C 0.5943(9) 0.0372(6) 0.1203(7) 0.065(3) Uani 1 1 d . . .
H7 H 0.5385 0.0168 0.0952 0.078 Uiso 1 1 calc R . .
C17 C 0.6548(9) 0.4089(5) -0.0319(7) 0.070(3) Uani 1 1 d . B .
H17A H 0.6474 0.4267 0.0234 0.085 Uiso 1 1 calc R . .
H17B H 0.7248 0.4123 -0.0457 0.085 Uiso 1 1 calc R . .
C18 C 0.5120(8) 0.4510(5) -0.1209(6) 0.053(3) Uani 1 1 d . B .
H18 H 0.4723 0.4082 -0.1157 0.064 Uiso 1 1 calc R . .
C19 C 0.5561(19) 0.5651(15) -0.1377(18) 0.061(4) Uani 0.50(3) 1 d PU B 1
H19 H 0.5547 0.6157 -0.1530 0.073 Uiso 0.50(3) 1 calc PR B 1
C20 C 0.6209(18) 0.5361(13) -0.0895(18) 0.056(4) Uani 0.50(3) 1 d PU B 1
H20 H 0.6719 0.5615 -0.0629 0.067 Uiso 0.50(3) 1 calc PR B 1
C19' C 0.5692(19) 0.5503(15) -0.1693(18) 0.061(4) Uani 0.50(3) 1 d PU B 2
H19' H 0.5770 0.5930 -0.2017 0.073 Uiso 0.50(3) 1 calc PR B 2
C20' C 0.6368(19) 0.5226(13) -0.1230(17) 0.056(4) Uani 0.50(3) 1 d PU B 2
H20' H 0.7005 0.5422 -0.1162 0.067 Uiso 0.50(3) 1 calc PR B 2
I1' I 0.79783(18) -0.28619(14) 0.56282(11) 0.0864(8) Uani 0.4537(18) 1 d P . 2

loop_
_atom_site_aniso_label
_atom_site_aniso_U_11
_atom_site_aniso_U_22
_atom_site_aniso_U_33
_atom_site_aniso_U_23
_atom_site_aniso_U_13
_atom_site_aniso_U_12
C16 0.050(6) 0.042(5) 0.033(5) -0.003(4) 0.003(4) 0.010(4)
I1 0.0963(17) 0.1048(17) 0.0580(11) 0.000 0.000 0.0033(14)
Zn1 0.0669(7) 0.0313(5) 0.0387(6) -0.0025(5) -0.0069(5) 0.0040(5)
O1 0.080(6) 0.041(4) 0.113(7) 0.018(4) -0.017(5) -0.012(4)
O2 0.083(3) 0.079(2) 0.083(3) 0.0037(19) -0.0038(19) -0.0069(18)
O3 0.099(6) 0.037(4) 0.043(4) -0.007(3) 0.009(4) 0.001(4)
O4 0.097(6) 0.055(4) 0.040(4) 0.000(3) 0.006(4) 0.012(4)
N2 0.042(4) 0.055(5) 0.037(4) 0.005(4) 0.003(3) -0.011(4)
N1 0.069(5) 0.037(4) 0.043(4) 0.003(3) -0.009(4) -0.009(4)
N3 0.060(5) 0.028(4) 0.052(5) 0.000(3) 0.004(4) -0.002(4)
N4 0.056(5) 0.031(4) 0.048(4) 0.009(3) 0.003(4) -0.005(4)
C2 0.050(6) 0.035(5) 0.080(7) 0.005(5) -0.020(6) -0.008(5)
C1 0.105(14) 0.054(9) 0.062(10) 0.000 0.000 -0.030(10)
C3 0.074(8) 0.060(7) 0.080(8) -0.019(6) 0.000(7) -0.032(6)
C4 0.097(14) 0.124(16) 0.047(9) 0.000 0.000 -0.059(13)
C5 0.083(3) 0.079(2) 0.083(3) 0.0037(19) -0.0038(19) -0.0069(18)
C12 0.039(5) 0.032(4) 0.040(5) 0.000(4) -0.005(4) 0.009(4)
C13 0.043(3) 0.041(3) 0.041(3) 0.0005(18) -0.0017(19) 0.0001(19)
C14 0.053(6) 0.032(4) 0.050(5) 0.000(4) -0.022(5) -0.001(4)
C15 0.054(6) 0.050(6) 0.035(5) -0.012(4) -0.016(4) 0.018(5)
C10 0.028(4) 0.044(5) 0.036(4) 0.002(4) -0.004(4) 0.005(4)
C11 0.047(5) 0.029(4) 0.036(4) 0.002(4) 0.000(4) 0.004(4)
C9 0.044(5) 0.074(7) 0.038(5) 0.003(5) 0.006(4) 0.006(5)
C8 0.047(5) 0.040(5) 0.034(4) 0.005(4) -0.005(4) -0.004(4)
C6 0.083(8) 0.041(6) 0.084(8) 0.010(5) -0.031(7) -0.010(6)
C7 0.069(7) 0.058(7) 0.069(7) 0.013(6) -0.029(6) -0.021(6)
C17 0.098(9) 0.035(5) 0.078(8) -0.001(5) -0.041(7) -0.008(6)
C18 0.069(7) 0.038(5) 0.052(6) 0.005(4) -0.015(5) -0.008(5)
C19 0.061(4) 0.060(4) 0.061(4) 0.0001(7) 0.0001(7) -0.0001(7)
C20 0.056(4) 0.056(4) 0.056(4) 0.0000(7) 0.0001(7) -0.0003(7)
C19' 0.061(4) 0.060(4) 0.061(4) 0.0001(7) 0.0001(7) -0.0001(7)
C20' 0.056(4) 0.056(4) 0.056(4) 0.0000(7) 0.0001(7) -0.0003(7)
I1' 0.0963(17) 0.1048(17) 0.0580(11) 0.000 0.000 0.0033(14)

loop_
_atom_type_symbol
_atom_type_description
_atom_type_scat_dispersion_real
_atom_type_scat_dispersion_imag
_atom_type_scat_source
C C 0.0033 0.0016 'International Tables Vol C Tables 4.2.6.8 and 6.1.1.4'
H H 0.0000 0.0000 'International Tables Vol C Tables 4.2.6.8 and 6.1.1.4'
I I -0.4742 1.8119 'International Tables Vol C Tables 4.2.6.8 and 6.1.1.4'
N N 0.0061 0.0033 'International Tables Vol C Tables 4.2.6.8 and 6.1.1.4'
O O 0.0106 0.0060 'International Tables Vol C Tables 4.2.6.8 and 6.1.1.4'
Zn Zn 0.2839 1.4301 'International Tables Vol C Tables 4.2.6.8 and 6.1.1.4'

loop_
_geom_angle_atom_site_label_1
_geom_angle_atom_site_label_2
_geom_angle_atom_site_label_3
_geom_angle
_geom_angle_site_symmetry_1
_geom_angle_site_symmetry_3
O4 C16 O3 124.7(8) . .
O4 C16 C12 120.3(8) . .
O3 C16 C12 115.0(7) . .
O3 Zn1 O1 92.9(3) 7_756 .
O3 Zn1 N4 110.9(3) 7_756 6_655
O1 Zn1 N4 114.5(3) . 6_655
O3 Zn1 N1 111.7(3) 7_756 .
O1 Zn1 N1 111.9(3) . .
N4 Zn1 N1 113.3(3) 6_655 .
C5 O1 Zn1 106.7(9) . .
C16 O3 Zn1 123.1(6) . 7_755
C7 N2 C8 107.1(8) . .
C7 N2 C9 127.1(8) . .
C8 N2 C9 125.8(8) . .
C8 N1 C6 105.9(8) . .
C8 N1 Zn1 127.0(6) . .
C6 N1 Zn1 126.7(7) . .
C18 N3 C20' 101.6(12) . .
C18 N3 C20 105.0(12) . .
C18 N3 C17 131.5(8) . .
C20' N3 C17 125.9(12) . .
C20 N3 C17 121.6(12) . .
C18 N4 C19' 104.7(13) . .
C18 N4 C19 102.2(12) . .
C18 N4 Zn1 128.3(7) . 6_565
C19' N4 Zn1 124.1(12) . 6_565
C19 N4 Zn1 129.1(11) . 6_565
C3 C2 C1 118.9(10) . .
C3 C2 C5 119.4(9) . .
C1 C2 C5 121.7(10) . .
C2 C1 C2 122.4(14) . 2_645
C2 C1 H1 118.8 . .
C2 C1 H1 118.8 2_645 .
C2 C3 C4 119.9(10) . .
C2 C3 H3 120.1 . .
C4 C3 H3 120.1 . .
C3 C4 C3 120.0(14) 2_645 .
C3 C4 I1' 109.5(6) 2_645 .
C3 C4 I1' 124.9(7) . .
C3 C4 I1' 124.9(7) 2_645 2_645
C3 C4 I1' 109.5(6) . 2_645
I1' C4 I1' 50.1(4) . 2_645
C3 C4 I1 120.0(7) 2_645 .
C3 C4 I1 120.0(7) . .
O2 C5 O1 126.1(13) . .
O2 C5 C2 116.7(12) . .
O1 C5 C2 117.1(12) . .
C13 C12 C11 119.7(8) . .
C13 C12 C16 120.3(8) . .
C11 C12 C16 120.0(7) . .
C14 C13 C12 119.8(9) . .
C14 C13 H13 120.1 . .
C12 C13 H13 120.1 . .
C13 C14 C15 119.7(8) . .
C13 C14 C17 121.5(9) . .
C15 C14 C17 118.7(9) . .
C10 C15 C14 120.7(8) . .
C10 C15 H15 119.7 . .
C14 C15 H15 119.7 . .
C11 C10 C15 119.3(8) . .
C11 C10 C9 122.0(8) . .
C15 C10 C9 118.7(8) . .
C10 C11 C12 120.8(8) . .
C10 C11 H11 119.6 . .
C12 C11 H11 119.6 . .
N2 C9 C10 112.2(7) . .
N2 C9 H9A 109.2 . .
C10 C9 H9A 109.2 . .
N2 C9 H9B 109.2 . .
C10 C9 H9B 109.2 . .
H9A C9 H9B 107.9 . .
N1 C8 N2 111.1(8) . .
N1 C8 H8 124.5 . .
N2 C8 H8 124.5 . .
N1 C6 C7 110.4(9) . .
N1 C6 H6 124.8 . .
C7 C6 H6 124.8 . .
N2 C7 C6 105.5(9) . .
N2 C7 H7 127.3 . .
C6 C7 H7 127.3 . .
N3 C17 C14 115.1(8) . .
N3 C17 H17A 108.5 . .
C14 C17 H17A 108.5 . .
N3 C17 H17B 108.5 . .
C14 C17 H17B 108.5 . .
H17A C17 H17B 107.5 . .
N4 C18 N3 113.0(9) . .
N4 C18 H18 123.5 . .
N3 C18 H18 123.5 . .
C20 C19 N4 111(2) . .
C20 C19 H19 124.5 . .
N4 C19 H19 124.5 . .
C19 C20 N3 107(2) . .
C19 C20 H20 126.7 . .
N3 C20 H20 126.7 . .
C20' C19' N4 110(2) . .
C20' C19' H19' 124.9 . .
N4 C19' H19' 124.9 . .
C19' C20' N3 109(2) . .
C19' C20' H20' 125.5 . .
N3 C20' H20' 125.5 . .
I1' I1' C4 64.93(19) 2_645 .

loop_
_geom_bond_atom_site_label_1
_geom_bond_atom_site_label_2
_geom_bond_distance
_geom_bond_site_symmetry_2
C16 O4 1.219(10) .
C16 O3 1.288(10) .
C16 C12 1.504(11) .
I1 C4 2.32(2) .
Zn1 O3 1.941(6) 7_756
Zn1 O1 1.988(7) .
Zn1 N4 2.003(8) 6_655
Zn1 N1 2.014(8) .
O1 C5 1.229(14) .
O2 C5 1.204(14) .
O3 Zn1 1.941(6) 7_755
N2 C7 1.369(12) .
N2 C8 1.365(11) .
N2 C9 1.468(12) .
N1 C8 1.315(11) .
N1 C6 1.361(12) .
N3 C18 1.326(12) .
N3 C20' 1.39(2) .
N3 C20 1.40(2) .
N3 C17 1.448(12) .
N4 C18 1.306(11) .
N4 C19' 1.32(3) .
N4 C19 1.42(3) .
N4 Zn1 2.003(8) 6_565
C2 C3 1.372(12) .
C2 C1 1.379(10) .
C2 C5 1.527(16) .
C1 C2 1.379(10) 2_645
C1 H1 0.9300 .
C3 C4 1.397(11) .
C3 H3 0.9300 .
C4 C3 1.397(11) 2_645
C4 I1' 2.142(14) .
C4 I1' 2.142(14) 2_645
C12 C13 1.382(11) .
C12 C11 1.405(11) .
C13 C14 1.394(12) .
C13 H13 0.9300 .
C14 C15 1.391(13) .
C14 C17 1.519(12) .
C15 C10 1.392(12) .
C15 H15 0.9300 .
C10 C11 1.369(11) .
C10 C9 1.517(12) .
C11 H11 0.9300 .
C9 H9A 0.9700 .
C9 H9B 0.9700 .
C8 H8 0.9300 .
C6 C7 1.370(15) .
C6 H6 0.9300 .
C7 H7 0.9300 .
C17 H17A 0.9700 .
C17 H17B 0.9700 .
C18 H18 0.9300 .
C19 C20 1.29(3) .
C19 H19 0.9300 .
C20 H20 0.9300 .
C19' C20' 1.28(3) .
C19' H19' 0.9300 .
C20' H20' 0.9300 .
I1' I1' 1.815(5) 2_645

loop_
_geom_torsion_atom_site_label_1
_geom_torsion_atom_site_label_2
_geom_torsion_atom_site_label_3
_geom_torsion_atom_site_label_4
_geom_torsion
_geom_torsion_site_symmetry_1
_geom_torsion_site_symmetry_4
O3 Zn1 O1 C5 178.0(9) 7_756 .
N4 Zn1 O1 C5 -67.4(9) 6_655 .
N1 Zn1 O1 C5 63.3(9) . .
O4 C16 O3 Zn1 10.1(14) . 7_755
C12 C16 O3 Zn1 -167.6(6) . 7_755
O3 Zn1 N1 C8 27.2(9) 7_756 .
O1 Zn1 N1 C8 129.8(8) . .
N4 Zn1 N1 C8 -98.9(8) 6_655 .
O3 Zn1 N1 C6 -144.6(9) 7_756 .
O1 Zn1 N1 C6 -42.0(10) . .
N4 Zn1 N1 C6 89.3(9) 6_655 .
C3 C2 C1 C2 1.2(8) . 2_645
C5 C2 C1 C2 -178.9(11) . 2_645
C1 C2 C3 C4 -2.3(16) . .
C5 C2 C3 C4 177.7(9) . .
C2 C3 C4 C3 1.2(8) . 2_645
C2 C3 C4 I1' 151.9(9) . .
C2 C3 C4 I1' -153.7(10) . 2_645
C2 C3 C4 I1 -178.8(8) . .
Zn1 O1 C5 O2 9.7(18) . .
Zn1 O1 C5 C2 -167.8(9) . .
C3 C2 C5 O2 175.6(12) . .
C1 C2 C5 O2 -4.4(17) . .
C3 C2 C5 O1 -6.6(18) . .
C1 C2 C5 O1 173.4(10) . .
O4 C16 C12 C13 -9.0(13) . .
O3 C16 C12 C13 168.8(8) . .
O4 C16 C12 C11 172.0(9) . .
O3 C16 C12 C11 -10.2(12) . .
C11 C12 C13 C14 1.1(13) . .
C16 C12 C13 C14 -178.0(8) . .
C12 C13 C14 C15 -0.9(14) . .
C12 C13 C14 C17 175.8(9) . .
C13 C14 C15 C10 0.6(14) . .
C17 C14 C15 C10 -176.2(9) . .
C14 C15 C10 C11 -0.5(13) . .
C14 C15 C10 C9 -179.3(8) . .
C15 C10 C11 C12 0.7(13) . .
C9 C10 C11 C12 179.4(8) . .
C13 C12 C11 C10 -1.0(13) . .
C16 C12 C11 C10 178.0(8) . .
C7 N2 C9 C10 -95.0(11) . .
C8 N2 C9 C10 83.7(11) . .
C11 C10 C9 N2 57.9(11) . .
C15 C10 C9 N2 -123.4(9) . .
C6 N1 C8 N2 -0.7(11) . .
Zn1 N1 C8 N2 -173.9(6) . .
C7 N2 C8 N1 -0.1(10) . .
C9 N2 C8 N1 -179.0(8) . .
C8 N1 C6 C7 1.2(13) . .
Zn1 N1 C6 C7 174.4(7) . .
C8 N2 C7 C6 0.8(12) . .
C9 N2 C7 C6 179.7(9) . .
N1 C6 C7 N2 -1.3(13) . .
C18 N3 C17 C14 19.2(17) . .
C20' N3 C17 C14 -147.1(18) . .
C20 N3 C17 C14 -178.8(16) . .
C13 C14 C17 N3 56.9(14) . .
C15 C14 C17 N3 -126.4(10) . .
C19' N4 C18 N3 12.2(17) . .
C19 N4 C18 N3 -13.9(16) . .
Zn1 N4 C18 N3 173.3(6) 6_565 .
C20' N3 C18 N4 -11.4(16) . .
C20 N3 C18 N4 15.7(17) . .
C17 N3 C18 N4 179.9(10) . .
C18 N4 C19 C20 7(2) . .
C19' N4 C19 C20 -92(4) . .
Zn1 N4 C19 C20 179.4(14) 6_565 .
N4 C19 C20 N3 2(2) . .
C18 N3 C20 C19 -10(2) . .
C20' N3 C20 C19 75(3) . .
C17 N3 C20 C19 -176.5(15) . .
C18 N4 C19' C20' -8(2) . .
C19 N4 C19' C20' 80(4) . .
Zn1 N4 C19' C20' -169.7(14) 6_565 .
N4 C19' C20' N3 1(3) . .
C18 N3 C20' C19' 6(2) . .
C20 N3 C20' C19' -94(4) . .
C17 N3 C20' C19' 175.8(15) . .
C3 C4 I1' I1' -119.7(6) 2_645 2_645
C3 C4 I1' I1' 87.0(8) . 2_645
I1 C4 I1' I1' 0.000(2) . 2_645
